data_9002334
loop_
_publ_author_name
'Merli, M.'
'Ungaretti, L.'
'Oberti, R.'

_publ_section_title
;
 Leverage analysis and structure refinement of minerals
 Sample: from Val Tremola 9527
;
_journal_name_full 'American Mineralogist'
_journal_page_first 532
_journal_page_last 542
_journal_volume 85
_journal_year 2000
_chemical_formula_sum 'Ca2 H2 Mg5 O24 Si8'
_chemical_name_mineral Tremolite
_space_group_IT_number 12
_symmetry_space_group_name_Hall '-C 2y'
_symmetry_space_group_name_H-M 'C 1 2/m 1'
_cell_angle_alpha 90
_cell_angle_beta 104.750
_cell_angle_gamma 90
_cell_length_a 9.8359
_cell_length_b 18.0450
_cell_length_c 5.2752
_cell_formula_units_Z 2
_cell_volume 905.434
_database_code_amcsd 0002418
_exptl_crystal_density_diffrn 2.980
_cod_original_cell_volume 905.435
_cod_original_formula_sum 'Si8 Mg5 Ca2 H2 O24'
_cod_database_code 9002334

loop_
_space_group_symop_operation_xyz
x,y,z
1/2+x,1/2+y,z
x,-y,z
1/2+x,1/2-y,z
-x,y,-z
1/2-x,1/2+y,-z
-x,-y,-z
1/2-x,1/2-y,-z

loop_
_atom_site_aniso_label
_atom_site_aniso_U_11
_atom_site_aniso_U_22
_atom_site_aniso_U_33
_atom_site_aniso_U_12
_atom_site_aniso_U_13
_atom_site_aniso_U_23
SiT1 0.00421 0.00403 0.00460 -0.00037 0.00105 -0.00017
SiT2 0.00423 0.00464 0.00443 -0.00078 0.00124 -0.00018
MgM1 0.00656 0.00535 0.00577 0.00000 0.00191 0.00000
MgM2 0.00608 0.00557 0.00628 0.00000 0.00190 0.00000
MgM3 0.00656 0.00491 0.00576 0.00000 0.00125 0.00000
CaM4 0.00970 0.00605 0.01011 0.00000 0.00610 0.00000
O1 0.00447 0.00607 0.00649 -0.00030 0.00117 -0.00019
O2 0.00459 0.00722 0.00646 -0.00037 0.00140 -0.00045
O3 0.00834 0.00656 0.00733 0.00000 0.00218 0.00000
O4 0.00872 0.00579 0.00860 -0.00276 0.00313 -0.00083
O5 0.00664 0.00921 0.00646 -0.00065 0.00165 0.00271
O6 0.00680 0.00878 0.00592 0.00016 0.00139 -0.00256
O7 0.00787 0.00407 0.01318 0.00000 0.00294 0.00000

loop_
_atom_site_label
_atom_site_fract_x
_atom_site_fract_y
_atom_site_fract_z
_atom_site_U_iso_or_equiv
SiT1 0.28060 0.08390 0.29720 ?
SiT2 0.28840 0.17110 -0.19530 ?
MgM1 0.00000 0.08780 0.50000 ?
MgM2 0.00000 0.17650 0.00000 ?
MgM3 0.00000 0.00000 0.00000 ?
CaM4 0.00000 0.27800 0.50000 ?
H 0.19600 0.00000 0.76400 0.00015
O1 0.11190 0.08570 0.21800 ?
O2 0.11870 0.17090 0.72440 ?
O3 0.10850 0.00000 0.71550 ?
O4 0.13510 0.25190 0.20690 ?
O5 0.34660 0.13440 0.10050 ?
O6 0.34400 0.11880 0.58910 ?
O7 0.33770 0.00000 0.29280 ?

loop_
_cod_related_entry_id
_cod_related_entry_database
_cod_related_entry_code
1 AMCSD 0002418
